data_2208492
loop_
_publ_author_name
'Wei, Zai-Shan'
'Yu, Guang-Ming'

_publ_section_title
;(<i>meso</i>-5,7,7,12,14,14-Hexamethyl-1,4,8,11-tetraazacyclotetradecane)nickel(II)
 tetrachlorocuprate(II)
;
_journal_coeditor_code BD6021
_journal_issue 4
_journal_name_full 'Acta Crystallographica Section E'
_journal_page_first m693
_journal_page_last m695
_journal_paper_doi 10.1107/S1600536806006118
_journal_volume 62
_journal_year 2006
_chemical_formula_iupac '[Ni (C16 H36 N4)] [Cu Cl4]'
_chemical_formula_moiety 'C16 H36 N4 Ni 2+, Cl4 Cu1 2-'
_chemical_formula_sum 'C16 H36 Cl4 Cu N4 Ni'
_chemical_formula_weight 548.54
_chemical_name_systematic
;
(<i>meso</i>-5,7,7,12,14,14-Hexamethyl-1,4,8,11-tetra-
azacyclotetradecane)nickel(II) tetrachlorocuprate(II)
;
_space_group_IT_number 56
_symmetry_cell_setting orthorhombic
_symmetry_space_group_name_Hall '-P 2ab 2ac'
_symmetry_space_group_name_H-M 'P c c n'
_atom_sites_solution_hydrogens geom
_atom_sites_solution_primary direct
_atom_sites_solution_secondary difmap
_audit_creation_method SHELXL-97
_cell_angle_alpha 90.00
_cell_angle_beta 90.00
_cell_angle_gamma 90.00
_cell_formula_units_Z 4
_cell_length_a 9.7331(14)
_cell_length_b 14.943(2)
_cell_length_c 16.111(2)
_cell_measurement_reflns_used 3908
_cell_measurement_temperature 293(2)
_cell_measurement_theta_max 26.51
_cell_measurement_theta_min 2.50
_cell_volume 2343.2(5)
_computing_cell_refinement SMART
_computing_data_collection 'SMART (Bruker, 1999)'
_computing_data_reduction 'SAINT-Plus (Bruker, 1999)'
_computing_molecular_graphics 'SHELXTL (Bruker, 1999)'
_computing_publication_material SHELXTL
_computing_structure_refinement 'SHELXL97 (Sheldrick, 1997)'
_computing_structure_solution 'SHELXS97 (Sheldrick, 1990)'
_diffrn_ambient_temperature 293(2)
_diffrn_measured_fraction_theta_full 1.000
_diffrn_measured_fraction_theta_max 1.000
_diffrn_measurement_device_type 'Bruker SMART CCD area-detector'
_diffrn_measurement_method '\f and \w'
_diffrn_radiation_monochromator graphite
_diffrn_radiation_source 'fine-focus sealed tube'
_diffrn_radiation_type MoK\a
_diffrn_radiation_wavelength 0.71073
_diffrn_reflns_av_R_equivalents 0.0313
_diffrn_reflns_av_sigmaI/netI 0.0247
_diffrn_reflns_limit_h_max 12
_diffrn_reflns_limit_h_min -9
_diffrn_reflns_limit_k_max 18
_diffrn_reflns_limit_k_min -18
_diffrn_reflns_limit_l_max 18
_diffrn_reflns_limit_l_min -19
_diffrn_reflns_number 11112
_diffrn_reflns_theta_full 26.00
_diffrn_reflns_theta_max 26.00
_diffrn_reflns_theta_min 2.50
_diffrn_standards_decay_% 0
_diffrn_standards_interval_count 0
_diffrn_standards_interval_time 0
_diffrn_standards_number 0
_exptl_absorpt_coefficient_mu 2.176
_exptl_absorpt_correction_T_max 0.7802
_exptl_absorpt_correction_T_min 0.4409
_exptl_absorpt_correction_type multi-scan
_exptl_absorpt_process_details '(SADABS; Sheldrick, 1996)'
_exptl_crystal_colour brown
_exptl_crystal_density_diffrn 1.555
_exptl_crystal_density_method 'not measured'
_exptl_crystal_description plate
_exptl_crystal_F_000 1140
_exptl_crystal_size_max 0.45
_exptl_crystal_size_mid 0.31
_exptl_crystal_size_min 0.12
_refine_diff_density_max 0.672
_refine_diff_density_min -0.425
_refine_ls_extinction_method none
_refine_ls_goodness_of_fit_ref 1.062
_refine_ls_hydrogen_treatment constr
_refine_ls_matrix_type full
_refine_ls_number_parameters 123
_refine_ls_number_reflns 2295
_refine_ls_number_restraints 0
_refine_ls_restrained_S_all 1.062
_refine_ls_R_factor_all 0.0598
_refine_ls_R_factor_gt 0.0394
_refine_ls_shift/su_max 0.001
_refine_ls_shift/su_mean 0.001
_refine_ls_structure_factor_coef Fsqd
_refine_ls_weighting_details 'calc w=1/[\s^2^(Fo^2^)+(0.0395P)^2^+3.5285P] where P=(Fo^2^+2Fc^2^)/3'
_refine_ls_weighting_scheme calc
_refine_ls_wR_factor_gt 0.0905
_refine_ls_wR_factor_ref 0.1024
_reflns_number_gt 1700
_reflns_number_total 2295
_reflns_threshold_expression I>2\s(I)
_cod_data_source_file bd6021.cif
_cod_data_source_block I
_cod_depositor_comments
;
The following automatic conversions were performed:
'_symmetry_cell_setting' value 'Orthorhombic' changed to 'orthorhombic'
according to '/home/saulius/struct/CIF-dictionaries/cif_core.dic'
dictionary named 'cif_core.dic' version 2.4.1 from 2010-06-29.

Automatic conversion script
Id: cif_fix_enum 1527 2010-12-29 10:47:43Z saulius 

The following automatic conversions were performed:

'_symmetry_cell_setting' value 'Orthorhombic' changed to
'orthorhombic' according to
/home/saulius/struct/CIF-dictionaries/cif_core.dic dictionary named
'cif_core.dic' version 2.4.1 from 2010-06-29.

Automatic conversion script
Id: cif_fix_values 1715 2011-07-08 13:25:40Z adriana 
;
_cod_original_cell_volume 2343.2(6)
_cod_database_code 2208492
_cod_database_fobs_code 2208492

loop_
_symmetry_equiv_pos_as_xyz
'x, y, z'
'-x+1/2, -y+1/2, z'
'-x, y+1/2, -z+1/2'
'x+1/2, -y, -z+1/2'
'-x, -y, -z'
'x-1/2, y-1/2, -z'
'x, -y-1/2, z-1/2'
'-x-1/2, y, z-1/2'

loop_
_atom_site_type_symbol
_atom_site_label
_atom_site_fract_x
_atom_site_fract_y
_atom_site_fract_z
_atom_site_U_iso_or_equiv
_atom_site_adp_type
_atom_site_calc_flag
_atom_site_refinement_flags
_atom_site_occupancy
Cl Cl1 0.30660(19) 0.61508(9) 0.86542(8) 0.1035(6) Uani d . 1
Cl Cl2 0.45316(15) 0.78640(12) 0.96359(11) 0.1143(6) Uani d . 1
Cu Cu1 0.2500 0.7500 0.91034(4) 0.04303(19) Uani d S 1
Ni Ni1 0.5000 0.5000 1.0000 0.04116(19) Uani d S 1
C C1 0.2540(5) 0.4046(4) 1.0110(4) 0.0893(18) Uani d . 1
H H1A 0.1544 0.4062 1.0099 0.107 Uiso calc R 1
H H1B 0.2827 0.3580 1.0492 0.107 Uiso calc R 1
C C2 0.6916(5) 0.6140(4) 1.0736(3) 0.0828(16) Uani d . 1
H H2A 0.7286 0.5716 1.1133 0.099 Uiso calc R 1
H H2B 0.7164 0.6740 1.0911 0.099 Uiso calc R 1
C C3 0.4770(4) 0.6168(3) 1.1513(2) 0.0516(10) Uani d . 1
H H3 0.5105 0.5688 1.1875 0.062 Uiso calc R 1
C C4 0.5137(5) 0.7061(3) 1.1912(3) 0.0796(15) Uani d . 1
H H4A 0.4851 0.7541 1.1555 0.119 Uiso calc R 1
H H4B 0.6113 0.7093 1.1994 0.119 Uiso calc R 1
H H4C 0.4679 0.7113 1.2437 0.119 Uiso calc R 1
C C5 0.3223(4) 0.6082(3) 1.1445(3) 0.0564(10) Uani d . 1
H H5A 0.2912 0.6490 1.1016 0.068 Uiso calc R 1
H H5B 0.2824 0.6282 1.1964 0.068 Uiso calc R 1
C C6 0.2650(4) 0.5160(3) 1.1251(2) 0.0509(9) Uani d . 1
C C7 0.1073(4) 0.5216(4) 1.1293(4) 0.0820(16) Uani d . 1
H H7A 0.0689 0.4631 1.1210 0.123 Uiso calc R 1
H H7B 0.0747 0.5612 1.0867 0.123 Uiso calc R 1
H H7C 0.0800 0.5440 1.1826 0.123 Uiso calc R 1
C C8 0.3174(6) 0.4471(3) 1.1859(3) 0.0811(14) Uani d . 1
H H8A 0.4107 0.4321 1.1725 0.122 Uiso calc R 1
H H8B 0.2614 0.3943 1.1826 0.122 Uiso calc R 1
H H8C 0.3134 0.4710 1.2411 0.122 Uiso calc R 1
N N1 0.3091(3) 0.4923(2) 1.03784(19) 0.0474(7) Uani d . 1
H H1C 0.2638 0.5325 1.0054 0.057 Uiso calc R 1
N N2 0.5399(3) 0.6049(2) 1.06813(19) 0.0475(8) Uani d . 1
H H2C 0.5111 0.6527 1.0377 0.057 Uiso calc R 1

loop_
_atom_site_aniso_label
_atom_site_aniso_U_11
_atom_site_aniso_U_22
_atom_site_aniso_U_33
_atom_site_aniso_U_12
_atom_site_aniso_U_13
_atom_site_aniso_U_23
Cl1 0.1809(16) 0.0710(8) 0.0586(7) 0.0547(9) -0.0244(9) -0.0203(6)
Cl2 0.0767(9) 0.1441(14) 0.1221(12) -0.0593(9) -0.0452(9) 0.0536(11)
Cu1 0.0447(3) 0.0424(3) 0.0420(4) -0.0030(3) 0.000 0.000
Ni1 0.0384(3) 0.0479(4) 0.0371(3) -0.0121(3) 0.0070(3) -0.0042(3)
C1 0.065(3) 0.096(4) 0.107(4) -0.045(3) 0.037(3) -0.041(3)
C2 0.053(2) 0.099(4) 0.096(4) -0.036(3) 0.012(3) -0.046(3)
C3 0.061(2) 0.057(2) 0.037(2) 0.0012(19) -0.0011(17) -0.0001(18)
C4 0.091(4) 0.083(3) 0.064(3) -0.013(3) 0.002(3) -0.030(3)
C5 0.062(3) 0.061(3) 0.046(2) 0.011(2) 0.0112(19) -0.0038(19)
C6 0.046(2) 0.062(2) 0.044(2) 0.0008(18) 0.0137(17) 0.0053(19)
C7 0.048(3) 0.095(4) 0.102(4) -0.004(2) 0.027(3) -0.011(3)
C8 0.099(4) 0.076(3) 0.069(3) -0.011(3) -0.001(3) 0.026(3)
N1 0.0393(16) 0.0577(19) 0.0452(17) -0.0104(14) 0.0081(14) -0.0032(15)
N2 0.0516(18) 0.0484(18) 0.0424(17) -0.0105(14) 0.0030(14) -0.0061(14)

loop_
_atom_type_symbol
_atom_type_description
_atom_type_scat_dispersion_real
_atom_type_scat_dispersion_imag
_atom_type_scat_source
C C 0.0033 0.0016 'International Tables Vol C Tables 4.2.6.8 and 6.1.1.4'
H H 0.0000 0.0000 'International Tables Vol C Tables 4.2.6.8 and 6.1.1.4'
N N 0.0061 0.0033 'International Tables Vol C Tables 4.2.6.8 and 6.1.1.4'
Cl Cl 0.1484 0.1585 'International Tables Vol C Tables 4.2.6.8 and 6.1.1.4'
Ni Ni 0.3393 1.1124 'International Tables Vol C Tables 4.2.6.8 and 6.1.1.4'
Cu Cu 0.3201 1.2651 'International Tables Vol C Tables 4.2.6.8 and 6.1.1.4'

loop_
_geom_angle_atom_site_label_1
_geom_angle_atom_site_label_2
_geom_angle_atom_site_label_3
_geom_angle_site_symmetry_1
_geom_angle_site_symmetry_3
_geom_angle
Cl1 Cu1 Cl1 2_565 . 141.80(8)
Cl1 Cu1 Cl2 2_565 2_565 97.34(7)
Cl1 Cu1 Cl2 . 2_565 97.17(7)
Cl1 Cu1 Cl2 2_565 . 97.17(7)
Cl1 Cu1 Cl2 . . 97.34(7)
Cl2 Cu1 Cl2 2_565 . 134.60(10)
N2 Ni1 N2 5_667 . 179.9990(10)
N2 Ni1 N1 5_667 5_667 93.49(13)
N2 Ni1 N1 . 5_667 86.51(13)
N2 Ni1 N1 5_667 . 86.51(13)
N2 Ni1 N1 . . 93.49(13)
N1 Ni1 N1 5_667 . 180.0
N1 C1 C2 . 5_667 107.7(4)
N1 C1 H1A . . 110.2
C2 C1 H1A 5_667 . 110.2
N1 C1 H1B . . 110.2
C2 C1 H1B 5_667 . 110.2
H1A C1 H1B . . 108.5
N2 C2 C1 . 5_667 106.4(4)
N2 C2 H2A . . 110.5
C1 C2 H2A 5_667 . 110.5
N2 C2 H2B . . 110.5
C1 C2 H2B 5_667 . 110.5
H2A C2 H2B . . 108.6
N2 C3 C5 . . 109.5(3)
N2 C3 C4 . . 112.8(3)
C5 C3 C4 . . 109.7(4)
N2 C3 H3 . . 108.2
C5 C3 H3 . . 108.2
C4 C3 H3 . . 108.2
C3 C4 H4A . . 109.5
C3 C4 H4B . . 109.5
H4A C4 H4B . . 109.5
C3 C4 H4C . . 109.5
H4A C4 H4C . . 109.5
H4B C4 H4C . . 109.5
C3 C5 C6 . . 117.1(3)
C3 C5 H5A . . 108.0
C6 C5 H5A . . 108.0
C3 C5 H5B . . 108.0
C6 C5 H5B . . 108.0
H5A C5 H5B . . 107.3
C8 C6 N1 . . 110.3(3)
C8 C6 C5 . . 111.2(4)
N1 C6 C5 . . 107.4(3)
C8 C6 C7 . . 110.3(4)
N1 C6 C7 . . 109.6(4)
C5 C6 C7 . . 107.9(4)
C6 C7 H7A . . 109.5
C6 C7 H7B . . 109.5
H7A C7 H7B . . 109.5
C6 C7 H7C . . 109.5
H7A C7 H7C . . 109.5
H7B C7 H7C . . 109.5
C6 C8 H8A . . 109.5
C6 C8 H8B . . 109.5
H8A C8 H8B . . 109.5
C6 C8 H8C . . 109.5
H8A C8 H8C . . 109.5
H8B C8 H8C . . 109.5
C1 N1 C6 . . 112.1(3)
C1 N1 Ni1 . . 107.7(3)
C6 N1 Ni1 . . 123.0(2)
C1 N1 H1C . . 104.0
C6 N1 H1C . . 104.0
Ni1 N1 H1C . . 104.0
C3 N2 C2 . . 110.2(3)
C3 N2 Ni1 . . 121.4(2)
C2 N2 Ni1 . . 107.7(3)
C3 N2 H2C . . 105.4
C2 N2 H2C . . 105.4
Ni1 N2 H2C . . 105.4

loop_
_geom_bond_atom_site_label_1
_geom_bond_atom_site_label_2
_geom_bond_site_symmetry_2
_geom_bond_distance
_geom_bond_publ_flag
Cl1 Cu1 . 2.2118(12) yes
Cl2 Cu1 . 2.2230(13) yes
Cu1 Cl1 2_565 2.2118(12) ?
Cu1 Cl2 2_565 2.2230(13) ?
Ni1 N2 5_667 1.953(3) ?
Ni1 N2 . 1.953(3) yes
Ni1 N1 5_667 1.959(3) ?
Ni1 N1 . 1.959(3) yes
C1 N1 . 1.481(5) ?
C1 C2 5_667 1.488(7) ?
C1 H1A . 0.9700 ?
C1 H1B . 0.9700 ?
C2 N2 . 1.486(5) ?
C2 C1 5_667 1.488(7) ?
C2 H2A . 0.9700 ?
C2 H2B . 0.9700 ?
C3 N2 . 1.484(5) ?
C3 C5 . 1.515(6) ?
C3 C4 . 1.524(6) ?
C3 H3 . 0.9800 ?
C4 H4A . 0.9600 ?
C4 H4B . 0.9600 ?
C4 H4C . 0.9600 ?
C5 C6 . 1.519(6) ?
C5 H5A . 0.9700 ?
C5 H5B . 0.9700 ?
C6 C8 . 1.510(6) ?
C6 N1 . 1.513(5) ?
C6 C7 . 1.538(5) ?
C7 H7A . 0.9600 ?
C7 H7B . 0.9600 ?
C7 H7C . 0.9600 ?
C8 H8A . 0.9600 ?
C8 H8B . 0.9600 ?
C8 H8C . 0.9600 ?
N1 H1C . 0.9100 ?
N2 H2C . 0.9100 ?

loop_
_geom_hbond_atom_site_label_D
_geom_hbond_atom_site_label_H
_geom_hbond_atom_site_label_A
_geom_hbond_distance_DH
_geom_hbond_distance_HA
_geom_hbond_distance_DA
_geom_hbond_angle_DHA
_geom_hbond_publ_flag
N2 H2C Cl2 0.91 2.39 3.302(4) 175 yes
N1 H1C Cl1 0.91 2.60 3.329(4) 137 yes

loop_
_geom_torsion_atom_site_label_1
_geom_torsion_atom_site_label_2
_geom_torsion_atom_site_label_3
_geom_torsion_atom_site_label_4
_geom_torsion_site_symmetry_1
_geom_torsion
N2 C3 C5 C6 . 69.5(4)
C4 C3 C5 C6 . -166.2(4)
C3 C5 C6 C8 . 53.7(5)
C3 C5 C6 N1 . -67.0(4)
C3 C5 C6 C7 . 174.8(4)
C2 C1 N1 C6 5_667 -177.5(4)
C2 C1 N1 Ni1 5_667 -39.1(5)
C8 C6 N1 C1 . 60.9(5)
C5 C6 N1 C1 . -177.8(4)
C7 C6 N1 C1 . -60.7(5)
C8 C6 N1 Ni1 . -70.1(4)
C5 C6 N1 Ni1 . 51.3(4)
C7 C6 N1 Ni1 . 168.3(3)
N2 Ni1 N1 C1 5_667 12.4(3)
N2 Ni1 N1 C1 . -167.6(3)
N1 Ni1 N1 C1 5_667 151(3)
N2 Ni1 N1 C6 5_667 145.2(3)
N2 Ni1 N1 C6 . -34.8(3)
N1 Ni1 N1 C6 5_667 -76(2)
C5 C3 N2 C2 . 179.4(4)
C4 C3 N2 C2 . 56.9(5)
C5 C3 N2 Ni1 . -53.4(4)
C4 C3 N2 Ni1 . -175.9(3)
C1 C2 N2 C3 5_667 176.4(4)
C1 C2 N2 Ni1 5_667 42.0(5)
N2 Ni1 N2 C3 5_667 -14E1(7)
N1 Ni1 N2 C3 5_667 -144.9(3)
N1 Ni1 N2 C3 . 35.1(3)
N2 Ni1 N2 C2 5_667 -1E1(7)
N1 Ni1 N2 C2 5_667 -16.6(3)
N1 Ni1 N2 C2 . 163.4(3)
